data_4080755
loop_
_publ_author_name
'Beck, Robert'
'Johnson, Samuel A.'

_publ_section_title
;
 Dinuclear Ni(I)---Ni(I) Complexes with Syn-Facial Bridging Ligands from
 Ni(I) Precursors or Ni(II)/Ni(0) Comproportionation
;
_journal_issue 10
_journal_name_full Organometallics
_journal_page_first 2944
_journal_paper_doi 10.1021/om4001633
_journal_volume 32
_journal_year 2013
_chemical_absolute_configuration ad
_chemical_formula_moiety 'C23 H47 Cl Ni2 P2'
_chemical_formula_sum 'C23 H47 Cl Ni2 P2'
_chemical_formula_weight 538.42
_chemical_name_systematic
;
 ? 
;
_space_group_crystal_system orthorhombic
_space_group_IT_number 19
_space_group_name_Hall 'P 2ac 2ab'
_space_group_name_H-M_alt 'P 21 21 21'
_symmetry_space_group_name_Hall 'P 2ac 2ab'
_symmetry_space_group_name_H-M 'P 21 21 21'
_atom_sites_solution_hydrogens geom
_atom_sites_solution_primary direct
_atom_sites_solution_secondary difmap
_audit_creation_date 2012-02-22
_audit_creation_method
;
  Olex2 1.1
  (compiled 2011.02.15 svn.r1672, GUI svn.r3494)
;
_cell_angle_alpha 90.00
_cell_angle_beta 90.00
_cell_angle_gamma 90.00
_cell_formula_units_Z 4
_cell_length_a 7.7246(15)
_cell_length_b 11.666(2)
_cell_length_c 29.958(6)
_cell_measurement_temperature 173.0
_cell_volume 2699.7(9)
_computing_molecular_graphics
;
O. V. Dolomanov, L. J. Bourhis, R. J. Gildea, J. A. K. Howard and H. Puschmann,
OLEX2: a complete structure solution, refinement and analysis program.
J. Appl. Cryst. (2009). 42, 339-341.
;
_computing_publication_material
;
O. V. Dolomanov, L. J. Bourhis, R. J. Gildea, J. A. K. Howard and H. Puschmann,
OLEX2: a complete structure solution, refinement and analysis program.
J. Appl. Cryst. (2009). 42, 339-341.
;
_computing_structure_refinement 'SHELXL-97 (Sheldrick, 2008)'
_computing_structure_solution 'SHELXS-97 (Sheldrick, 2008)'
_diffrn_ambient_temperature 173.0
_diffrn_measured_fraction_theta_full 0.999
_diffrn_measured_fraction_theta_max 0.999
_diffrn_measurement_device_type 'CCD area detector'
_diffrn_measurement_method 'phi and omega scans'
_diffrn_radiation_monochromator graphite
_diffrn_radiation_type MoK\a
_diffrn_radiation_wavelength 0.71073
_diffrn_reflns_av_R_equivalents 0.1056
_diffrn_reflns_av_unetI/netI 0.0788
_diffrn_reflns_limit_h_max 9
_diffrn_reflns_limit_h_min -9
_diffrn_reflns_limit_k_max 14
_diffrn_reflns_limit_k_min -14
_diffrn_reflns_limit_l_max 36
_diffrn_reflns_limit_l_min -36
_diffrn_reflns_number 27198
_diffrn_reflns_theta_full 25.49
_diffrn_reflns_theta_max 25.49
_diffrn_reflns_theta_min 1.87
_diffrn_source 'fine-focus sealed tube'
_diffrn_standards_number 0
_exptl_absorpt_coefficient_mu 1.620
_exptl_absorpt_correction_T_max 0.8813
_exptl_absorpt_correction_T_min 0.6010
_exptl_absorpt_correction_type multi-scan
_exptl_absorpt_process_details 'SADABS Bruker'
_exptl_crystal_colour blue
_exptl_crystal_colour_modifier bluish
_exptl_crystal_colour_primary blue
_exptl_crystal_density_diffrn 1.325
_exptl_crystal_density_method 'not measured'
_exptl_crystal_description plate
_exptl_crystal_F_000 1152
_exptl_crystal_size_max 0.35
_exptl_crystal_size_mid 0.12
_exptl_crystal_size_min 0.08
_refine_diff_density_max 0.807
_refine_diff_density_min -0.369
_refine_diff_density_rms 0.093
_refine_ls_abs_structure_details 'Flack H D (1983), Acta Cryst. A39, 876-881'
_refine_ls_abs_structure_Flack 0.04(2)
_refine_ls_extinction_method none
_refine_ls_goodness_of_fit_ref 1.026
_refine_ls_hydrogen_treatment constr
_refine_ls_matrix_type full
_refine_ls_number_parameters 265
_refine_ls_number_reflns 5005
_refine_ls_number_restraints 0
_refine_ls_restrained_S_all 1.026
_refine_ls_R_factor_all 0.0712
_refine_ls_R_factor_gt 0.0523
_refine_ls_shift/su_max 0.000
_refine_ls_shift/su_mean 0.000
_refine_ls_structure_factor_coef Fsqd
_refine_ls_weighting_details 'calc w=1/[\s^2^(Fo^2^)+(0.0463P)^2^+0.0000P] where P=(Fo^2^+2Fc^2^)/3'
_refine_ls_weighting_scheme calc
_refine_ls_wR_factor_gt 0.1016
_refine_ls_wR_factor_ref 0.1099
_reflns_number_gt 4076
_reflns_number_total 5005
_reflns_threshold_expression >2sigma(I)
_cod_data_source_file om4001633_si_001.cif
_cod_data_source_block 3a
_cod_database_code 4080755

loop_
_space_group_symop_id
_space_group_symop_operation_xyz
1 'x, y, z'
2 '-x+1/2, -y, z+1/2'
3 '-x, y+1/2, -z+1/2'
4 'x+1/2, -y+1/2, -z'

loop_
_atom_site_label
_atom_site_type_symbol
_atom_site_fract_x
_atom_site_fract_y
_atom_site_fract_z
_atom_site_U_iso_or_equiv
_atom_site_adp_type
_atom_site_occupancy
_atom_site_symmetry_multiplicity
_atom_site_calc_flag
_atom_site_refinement_flags
Ni1 Ni 0.14864(9) 0.35673(6) 0.09603(2) 0.02610(19) Uani 1 1 d .
Ni2 Ni 0.01142(10) 0.20381(6) 0.13625(2) 0.02664(19) Uani 1 1 d .
Cl1 Cl 0.0863(2) 0.36651(14) 0.16734(5) 0.0457(5) Uani 1 1 d .
P1 P 0.2753(2) 0.51302(13) 0.07376(5) 0.0270(4) Uani 1 1 d .
P2 P -0.10912(19) 0.09415(12) 0.18590(5) 0.0249(3) Uani 1 1 d .
C1 C -0.0133(9) 0.2160(5) 0.0603(2) 0.0393(16) Uani 1 1 d .
H1 H -0.1225 0.2530 0.0580 0.047 Uiso 1 1 calc R
C2 C 0.1490(10) 0.2575(5) 0.04271(18) 0.0393(17) Uani 1 1 d .
H2 H 0.1671 0.3254 0.0258 0.047 Uiso 1 1 calc R
C3 C 0.2760(10) 0.1765(5) 0.0558(2) 0.0484(19) Uani 1 1 d .
H3 H 0.3961 0.1827 0.0495 0.058 Uiso 1 1 calc R
C4 C 0.2038(9) 0.0907(6) 0.0783(2) 0.0428(17) Uani 1 1 d .
H4 H 0.2644 0.0269 0.0902 0.051 Uiso 1 1 calc R
C5 C 0.0206(8) 0.1089(5) 0.08170(18) 0.0340(15) Uani 1 1 d .
H5 H -0.0616 0.0597 0.0955 0.041 Uiso 1 1 calc R
C6 C -0.0062(9) 0.6455(6) 0.1051(2) 0.0521(18) Uani 1 1 d .
H6A H -0.0430 0.7068 0.1253 0.078 Uiso 1 1 calc R
H6B H -0.0533 0.5722 0.1155 0.078 Uiso 1 1 calc R
H6C H -0.0491 0.6614 0.0749 0.078 Uiso 1 1 calc R
C7 C 0.1932(8) 0.6391(5) 0.1044(2) 0.0353(15) Uani 1 1 d .
H7 H 0.2274 0.6258 0.1361 0.042 Uiso 1 1 calc R
C8 C 0.2687(10) 0.7559(5) 0.0926(3) 0.054(2) Uani 1 1 d .
H8A H 0.2240 0.7806 0.0635 0.082 Uiso 1 1 calc R
H8B H 0.3952 0.7504 0.0912 0.082 Uiso 1 1 calc R
H8C H 0.2356 0.8118 0.1155 0.082 Uiso 1 1 calc R
C9 C 0.5459(8) 0.5199(6) 0.1351(2) 0.0512(19) Uani 1 1 d .
H9A H 0.4760 0.4597 0.1491 0.077 Uiso 1 1 calc R
H9B H 0.5145 0.5945 0.1479 0.077 Uiso 1 1 calc R
H9C H 0.6688 0.5049 0.1406 0.077 Uiso 1 1 calc R
C10 C 0.5118(8) 0.5212(5) 0.0849(2) 0.0375(15) Uani 1 1 d .
H10 H 0.5580 0.5942 0.0720 0.045 Uiso 1 1 calc R
C11 C 0.6035(9) 0.4199(6) 0.0626(3) 0.068(2) Uani 1 1 d .
H11A H 0.7288 0.4271 0.0670 0.102 Uiso 1 1 calc R
H11B H 0.5774 0.4196 0.0306 0.102 Uiso 1 1 calc R
H11C H 0.5630 0.3482 0.0761 0.102 Uiso 1 1 calc R
C12 C 0.3674(13) 0.6335(6) -0.0079(2) 0.089(3) Uani 1 1 d .
H12A H 0.3523 0.6329 -0.0404 0.133 Uiso 1 1 calc R
H12B H 0.4898 0.6216 -0.0007 0.133 Uiso 1 1 calc R
H12C H 0.3295 0.7076 0.0040 0.133 Uiso 1 1 calc R
C13 C 0.2589(10) 0.5374(5) 0.0129(2) 0.0449(18) Uani 1 1 d .
H13 H 0.3012 0.4650 -0.0013 0.054 Uiso 1 1 calc R
C14 C 0.0681(11) 0.5484(7) -0.0012(2) 0.065(2) Uani 1 1 d .
H14A H 0.0216 0.6215 0.0096 0.098 Uiso 1 1 calc R
H14B H 0.0014 0.4851 0.0117 0.098 Uiso 1 1 calc R
H14C H 0.0598 0.5456 -0.0338 0.098 Uiso 1 1 calc R
C15 C 0.1643(9) -0.0556(6) 0.2000(2) 0.0491(18) Uani 1 1 d .
H15A H 0.2270 -0.0107 0.1776 0.074 Uiso 1 1 calc R
H15B H 0.0980 -0.1163 0.1852 0.074 Uiso 1 1 calc R
H15C H 0.2471 -0.0900 0.2208 0.074 Uiso 1 1 calc R
C16 C 0.0394(8) 0.0236(5) 0.22583(19) 0.0354(15) Uani 1 1 d .
H16 H -0.0305 -0.0242 0.2469 0.043 Uiso 1 1 calc R
C17 C 0.1407(9) 0.1126(6) 0.2529(2) 0.056(2) Uani 1 1 d .
H17A H 0.2285 0.0738 0.2710 0.084 Uiso 1 1 calc R
H17B H 0.0610 0.1544 0.2724 0.084 Uiso 1 1 calc R
H17C H 0.1973 0.1665 0.2325 0.084 Uiso 1 1 calc R
C18 C -0.3377(10) 0.1255(6) 0.2616(2) 0.058(2) Uani 1 1 d .
H18A H -0.3869 0.1845 0.2811 0.087 Uiso 1 1 calc R
H18B H -0.2531 0.0800 0.2783 0.087 Uiso 1 1 calc R
H18C H -0.4304 0.0754 0.2508 0.087 Uiso 1 1 calc R
C19 C -0.2487(9) 0.1826(5) 0.2221(2) 0.0408(17) Uani 1 1 d .
H19 H -0.1685 0.2399 0.2358 0.049 Uiso 1 1 calc R
C20 C -0.3776(10) 0.2538(6) 0.1959(2) 0.068(2) Uani 1 1 d .
H20A H -0.4692 0.2039 0.1843 0.102 Uiso 1 1 calc R
H20B H -0.3184 0.2915 0.1710 0.102 Uiso 1 1 calc R
H20C H -0.4286 0.3119 0.2155 0.102 Uiso 1 1 calc R
C21 C -0.2989(10) -0.1185(6) 0.1964(2) 0.062(2) Uani 1 1 d .
H21A H -0.3799 -0.0821 0.2172 0.093 Uiso 1 1 calc R
H21B H -0.2012 -0.1507 0.2131 0.093 Uiso 1 1 calc R
H21C H -0.3583 -0.1799 0.1802 0.093 Uiso 1 1 calc R
C22 C -0.2324(8) -0.0294(5) 0.1633(2) 0.0353(15) Uani 1 1 d .
H22 H -0.1505 -0.0711 0.1431 0.042 Uiso 1 1 calc R
C23 C -0.3808(9) 0.0124(6) 0.1333(2) 0.057(2) Uani 1 1 d .
H23A H -0.4236 -0.0516 0.1152 0.085 Uiso 1 1 calc R
H23B H -0.3386 0.0734 0.1136 0.085 Uiso 1 1 calc R
H23C H -0.4751 0.0420 0.1519 0.085 Uiso 1 1 calc R

loop_
_atom_site_aniso_label
_atom_site_aniso_U_11
_atom_site_aniso_U_22
_atom_site_aniso_U_33
_atom_site_aniso_U_23
_atom_site_aniso_U_13
_atom_site_aniso_U_12
Ni1 0.0328(4) 0.0213(4) 0.0241(4) 0.0000(3) 0.0065(3) -0.0043(3)
Ni2 0.0321(4) 0.0228(4) 0.0250(4) 0.0008(3) 0.0056(3) -0.0065(4)
Cl1 0.0785(13) 0.0315(8) 0.0271(8) -0.0075(7) 0.0160(8) -0.0199(9)
P1 0.0360(9) 0.0201(8) 0.0250(8) -0.0007(7) 0.0051(7) -0.0029(7)
P2 0.0231(8) 0.0258(8) 0.0258(8) 0.0048(6) 0.0027(6) -0.0034(6)
C1 0.036(4) 0.042(4) 0.039(4) -0.004(3) -0.008(3) 0.011(4)
C2 0.076(5) 0.020(3) 0.021(3) -0.003(3) 0.015(3) -0.013(4)
C3 0.043(4) 0.040(4) 0.062(5) -0.019(4) 0.012(4) -0.006(3)
C4 0.053(5) 0.036(4) 0.039(4) -0.001(3) -0.005(3) 0.004(3)
C5 0.042(4) 0.034(4) 0.026(3) -0.009(3) 0.008(3) -0.011(3)
C6 0.047(4) 0.041(4) 0.068(5) -0.004(4) 0.009(4) 0.006(4)
C7 0.045(4) 0.026(3) 0.035(4) -0.006(3) 0.006(3) -0.002(3)
C8 0.070(5) 0.027(3) 0.067(5) -0.007(4) 0.023(4) -0.010(3)
C9 0.024(4) 0.059(5) 0.071(5) 0.004(4) -0.007(3) 0.000(3)
C10 0.026(3) 0.037(4) 0.050(4) -0.006(3) 0.008(3) -0.012(3)
C11 0.034(4) 0.058(5) 0.113(7) -0.030(5) 0.019(4) 0.004(4)
C12 0.173(10) 0.057(5) 0.035(4) 0.008(4) 0.017(5) -0.058(7)
C13 0.083(6) 0.026(3) 0.026(3) -0.004(3) 0.015(4) -0.004(4)
C14 0.101(7) 0.056(5) 0.040(4) 0.007(4) -0.021(4) 0.008(5)
C15 0.037(4) 0.054(4) 0.056(5) 0.017(4) 0.003(3) 0.016(3)
C16 0.031(4) 0.044(4) 0.031(3) 0.017(3) 0.005(3) 0.000(3)
C17 0.046(4) 0.069(6) 0.052(4) 0.006(4) -0.016(4) -0.016(4)
C18 0.063(5) 0.061(5) 0.049(4) 0.016(4) 0.020(4) 0.013(4)
C19 0.043(4) 0.035(4) 0.044(4) 0.009(3) 0.002(3) 0.001(3)
C20 0.069(6) 0.072(6) 0.063(5) 0.014(4) 0.020(4) 0.040(5)
C21 0.064(5) 0.050(5) 0.072(6) 0.022(4) -0.002(4) -0.034(4)
C22 0.032(4) 0.041(4) 0.033(4) 0.000(3) 0.002(3) -0.012(3)
C23 0.039(4) 0.075(5) 0.056(4) 0.004(4) -0.014(4) -0.018(4)

loop_
_atom_type_symbol
_atom_type_description
_atom_type_scat_dispersion_real
_atom_type_scat_dispersion_imag
_atom_type_scat_source
C C 0.0033 0.0016 'International Tables Vol C Tables 4.2.6.8 and 6.1.1.4'
H H 0.0000 0.0000 'International Tables Vol C Tables 4.2.6.8 and 6.1.1.4'
P P 0.1023 0.0942 'International Tables Vol C Tables 4.2.6.8 and 6.1.1.4'
Cl Cl 0.1484 0.1585 'International Tables Vol C Tables 4.2.6.8 and 6.1.1.4'
Ni Ni 0.3393 1.1124 'International Tables Vol C Tables 4.2.6.8 and 6.1.1.4'

loop_
_geom_angle_atom_site_label_1
_geom_angle_atom_site_label_2
_geom_angle_atom_site_label_3
_geom_angle
C2 Ni1 P1 104.06(18)
C2 Ni1 Cl1 145.06(18)
P1 Ni1 Cl1 110.74(7)
C2 Ni1 C1 38.1(2)
P1 Ni1 C1 133.84(16)
Cl1 Ni1 C1 111.56(17)
C2 Ni1 Ni2 88.35(17)
P1 Ni1 Ni2 167.52(6)
Cl1 Ni1 Ni2 56.80(5)
C1 Ni1 Ni2 57.92(15)
C5 Ni2 P2 104.59(18)
C5 Ni2 Cl1 145.84(18)
P2 Ni2 Cl1 109.40(6)
C5 Ni2 C1 38.3(2)
P2 Ni2 C1 133.00(18)
Cl1 Ni2 C1 113.01(17)
C5 Ni2 Ni1 89.16(17)
P2 Ni2 Ni1 166.24(6)
Cl1 Ni2 Ni1 56.84(5)
C1 Ni2 Ni1 59.42(17)
Ni2 Cl1 Ni1 66.35(5)
C7 P1 C13 110.1(3)
C7 P1 C10 102.0(3)
C13 P1 C10 103.6(3)
C7 P1 Ni1 111.2(2)
C13 P1 Ni1 113.6(2)
C10 P1 Ni1 115.5(2)
C19 P2 C16 103.4(3)
C19 P2 C22 110.4(3)
C16 P2 C22 102.0(3)
C19 P2 Ni2 108.9(2)
C16 P2 Ni2 116.03(19)
C22 P2 Ni2 115.3(2)
C5 C1 C2 107.3(6)
C5 C1 Ni2 58.9(3)
C2 C1 Ni2 108.1(4)
C5 C1 Ni1 108.1(4)
C2 C1 Ni1 57.6(3)
Ni2 C1 Ni1 62.65(15)
C5 C1 H1 126.3
C2 C1 H1 126.3
Ni2 C1 H1 100.0
Ni1 C1 H1 101.0
C3 C2 C1 106.0(5)
C3 C2 Ni1 99.6(4)
C1 C2 Ni1 84.3(4)
C3 C2 H2 127.0
C1 C2 H2 127.0
Ni1 C2 H2 86.7
C4 C3 C2 110.6(6)
C4 C3 H3 124.7
C2 C3 H3 124.7
C3 C4 C5 109.8(6)
C3 C4 H4 125.1
C5 C4 H4 125.1
C1 C5 C4 106.1(6)
C1 C5 Ni2 82.8(3)
C4 C5 Ni2 100.2(4)
C1 C5 H5 126.9
C4 C5 H5 126.9
Ni2 C5 H5 87.5
C7 C6 H6A 109.5
C7 C6 H6B 109.5
H6A C6 H6B 109.5
C7 C6 H6C 109.5
H6A C6 H6C 109.5
H6B C6 H6C 109.5
C8 C7 C6 110.1(6)
C8 C7 P1 117.8(4)
C6 C7 P1 112.9(4)
C8 C7 H7 104.9
C6 C7 H7 104.9
P1 C7 H7 104.9
C7 C8 H8A 109.5
C7 C8 H8B 109.5
H8A C8 H8B 109.5
C7 C8 H8C 109.5
H8A C8 H8C 109.5
H8B C8 H8C 109.5
C10 C9 H9A 109.5
C10 C9 H9B 109.5
H9A C9 H9B 109.5
C10 C9 H9C 109.5
H9A C9 H9C 109.5
H9B C9 H9C 109.5
C9 C10 C11 110.0(6)
C9 C10 P1 110.1(4)
C11 C10 P1 109.7(4)
C9 C10 H10 109.0
C11 C10 H10 109.0
P1 C10 H10 109.0
C10 C11 H11A 109.5
C10 C11 H11B 109.5
H11A C11 H11B 109.5
C10 C11 H11C 109.5
H11A C11 H11C 109.5
H11B C11 H11C 109.5
C13 C12 H12A 109.5
C13 C12 H12B 109.5
H12A C12 H12B 109.5
C13 C12 H12C 109.5
H12A C12 H12C 109.5
H12B C12 H12C 109.5
C12 C13 C14 110.6(6)
C12 C13 P1 118.5(5)
C14 C13 P1 110.4(5)
C12 C13 H13 105.5
C14 C13 H13 105.5
P1 C13 H13 105.5
C13 C14 H14A 109.5
C13 C14 H14B 109.5
H14A C14 H14B 109.5
C13 C14 H14C 109.5
H14A C14 H14C 109.5
H14B C14 H14C 109.5
C16 C15 H15A 109.5
C16 C15 H15B 109.5
H15A C15 H15B 109.5
C16 C15 H15C 109.5
H15A C15 H15C 109.5
H15B C15 H15C 109.5
C17 C16 C15 110.6(5)
C17 C16 P2 110.9(4)
C15 C16 P2 109.2(4)
C17 C16 H16 108.7
C15 C16 H16 108.7
P2 C16 H16 108.7
C16 C17 H17A 109.5
C16 C17 H17B 109.5
H17A C17 H17B 109.5
C16 C17 H17C 109.5
H17A C17 H17C 109.5
H17B C17 H17C 109.5
C19 C18 H18A 109.5
C19 C18 H18B 109.5
H18A C18 H18B 109.5
C19 C18 H18C 109.5
H18A C18 H18C 109.5
H18B C18 H18C 109.5
C20 C19 C18 110.2(6)
C20 C19 P2 112.8(5)
C18 C19 P2 118.5(5)
C20 C19 H19 104.6
C18 C19 H19 104.6
P2 C19 H19 104.6
C19 C20 H20A 109.5
C19 C20 H20B 109.5
H20A C20 H20B 109.5
C19 C20 H20C 109.5
H20A C20 H20C 109.5
H20B C20 H20C 109.5
C22 C21 H21A 109.5
C22 C21 H21B 109.5
H21A C21 H21B 109.5
C22 C21 H21C 109.5
H21A C21 H21C 109.5
H21B C21 H21C 109.5
C21 C22 C23 110.2(5)
C21 C22 P2 117.7(4)
C23 C22 P2 110.5(4)
C21 C22 H22 105.9
C23 C22 H22 105.9
P2 C22 H22 105.9
C22 C23 H23A 109.5
C22 C23 H23B 109.5
H23A C23 H23B 109.5
C22 C23 H23C 109.5
H23A C23 H23C 109.5
H23B C23 H23C 109.5

loop_
_geom_bond_atom_site_label_1
_geom_bond_atom_site_label_2
_geom_bond_distance
Ni1 C2 1.972(5)
Ni1 P1 2.1740(17)
Ni1 Cl1 2.1930(16)
Ni1 C1 2.326(6)
Ni1 Ni2 2.3995(10)
Ni2 C5 1.975(5)
Ni2 P2 2.1716(16)
Ni2 Cl1 2.1919(17)
Ni2 C1 2.289(6)
P1 C7 1.846(6)
P1 C13 1.850(6)
P1 C10 1.860(6)
P2 C19 1.844(7)
P2 C16 1.851(6)
P2 C22 1.856(6)
C1 C5 1.429(8)
C1 C2 1.444(9)
C1 H1 0.9500
C2 C3 1.418(9)
C2 H2 0.9500
C3 C4 1.328(9)
C3 H3 0.9500
C4 C5 1.435(9)
C4 H4 0.9500
C5 H5 0.9500
C6 C7 1.542(9)
C6 H6A 0.9800
C6 H6B 0.9800
C6 H6C 0.9800
C7 C8 1.523(8)
C7 H7 1.0000
C8 H8A 0.9800
C8 H8B 0.9800
C8 H8C 0.9800
C9 C10 1.530(8)
C9 H9A 0.9800
C9 H9B 0.9800
C9 H9C 0.9800
C10 C11 1.530(8)
C10 H10 1.0000
C11 H11A 0.9800
C11 H11B 0.9800
C11 H11C 0.9800
C12 C13 1.532(9)
C12 H12A 0.9800
C12 H12B 0.9800
C12 H12C 0.9800
C13 C14 1.539(11)
C13 H13 1.0000
C14 H14A 0.9800
C14 H14B 0.9800
C14 H14C 0.9800
C15 C16 1.543(8)
C15 H15A 0.9800
C15 H15B 0.9800
C15 H15C 0.9800
C16 C17 1.532(9)
C16 H16 1.0000
C17 H17A 0.9800
C17 H17B 0.9800
C17 H17C 0.9800
C18 C19 1.522(8)
C18 H18A 0.9800
C18 H18B 0.9800
C18 H18C 0.9800
C19 C20 1.515(9)
C19 H19 1.0000
C20 H20A 0.9800
C20 H20B 0.9800
C20 H20C 0.9800
C21 C22 1.526(8)
C21 H21A 0.9800
C21 H21B 0.9800
C21 H21C 0.9800
C22 C23 1.536(8)
C22 H22 1.0000
C23 H23A 0.9800
C23 H23B 0.9800
C23 H23C 0.9800
